data_4063606
loop_
_publ_author_name
'Chartoire, Anthony'
'Lesieur, Mathieu'
'Slawin, Alexandra M. Z.'
'Nolan, Steven P.'
'Cazin, Catherine S. J.'

_publ_section_title
;
 Highly Active Well-Defined Palladium Precatalysts for the Efficient
 Amination of Aryl Chlorides
;
_journal_issue 16
_journal_name_full Organometallics
_journal_page_first 4432
_journal_paper_doi 10.1021/om2005222
_journal_volume 30
_journal_year 2011
_chemical_formula_moiety 'C27 H40 F3 N2 O2 P Pd'
_chemical_formula_sum 'C27 H40 F3 N2 O2 P Pd'
_chemical_formula_weight 618.98
_chemical_name_systematic
; 
 ? 
;
_space_group_IT_number 2
_symmetry_cell_setting triclinic
_symmetry_space_group_name_Hall '-P 1'
_symmetry_space_group_name_H-M 'P -1'
_atom_sites_solution_hydrogens geom
_atom_sites_solution_primary direct
_atom_sites_solution_secondary difmap
_audit_creation_method SHELXL-97
_cell_angle_alpha 81.49(3)
_cell_angle_beta 71.01(2)
_cell_angle_gamma 76.14(2)
_cell_formula_units_Z 2
_cell_length_a 10.5047(17)
_cell_length_b 10.529(3)
_cell_length_c 13.735(2)
_cell_measurement_reflns_used 5166
_cell_measurement_temperature 93(2)
_cell_measurement_theta_max 28.7
_cell_measurement_theta_min 2.1
_cell_volume 1390.6(5)
_computing_cell_refinement 'CrystalClear (Rigaku Corp., 2004)'
_computing_data_collection 'CrystalClear (Rigaku Corp., 2004)'
_computing_data_reduction 'CrystalClear (Rigaku Corp., 2004)'
_computing_molecular_graphics 'Bruker SHELXTL'
_computing_publication_material 'Bruker SHELXTL'
_computing_structure_refinement 'SHELXL-97 (Sheldrick, 1997)'
_computing_structure_solution 'SHELXS-97 (Sheldrick, 1990)'
_diffrn_ambient_temperature 93(2)
_diffrn_measured_fraction_theta_full 0.966
_diffrn_measured_fraction_theta_max 0.960
_diffrn_measurement_device_type CCD
_diffrn_measurement_method '\w and \f scans'
_diffrn_radiation_monochromator confocal
_diffrn_radiation_source 'rotating anode'
_diffrn_radiation_type MoK\a
_diffrn_radiation_wavelength 0.71073
_diffrn_reflns_av_R_equivalents 0.0404
_diffrn_reflns_av_sigmaI/netI 0.0790
_diffrn_reflns_limit_h_max 12
_diffrn_reflns_limit_h_min -12
_diffrn_reflns_limit_k_max 12
_diffrn_reflns_limit_k_min -10
_diffrn_reflns_limit_l_max 14
_diffrn_reflns_limit_l_min -16
_diffrn_reflns_number 8779
_diffrn_reflns_theta_full 25.30
_diffrn_reflns_theta_max 25.36
_diffrn_reflns_theta_min 2.09
_exptl_absorpt_coefficient_mu 0.772
_exptl_absorpt_correction_T_max 1.000
_exptl_absorpt_correction_T_min 0.590
_exptl_absorpt_correction_type multi-scan
_exptl_absorpt_process_details 'Jacobson, R. (1998) Private communication'
_exptl_crystal_colour Colorless
_exptl_crystal_density_diffrn 1.478
_exptl_crystal_density_method 'not measured'
_exptl_crystal_description Prism
_exptl_crystal_F_000 640
_exptl_crystal_size_max 0.20
_exptl_crystal_size_mid 0.10
_exptl_crystal_size_min 0.03
_refine_diff_density_max 1.009
_refine_diff_density_min -1.617
_refine_diff_density_rms 0.175
_refine_ls_extinction_method none
_refine_ls_goodness_of_fit_ref 1.101
_refine_ls_hydrogen_treatment constr
_refine_ls_matrix_type full
_refine_ls_number_parameters 325
_refine_ls_number_reflns 4909
_refine_ls_number_restraints 0
_refine_ls_restrained_S_all 1.101
_refine_ls_R_factor_all 0.0609
_refine_ls_R_factor_gt 0.0538
_refine_ls_shift/su_max 0.002
_refine_ls_shift/su_mean 0.000
_refine_ls_structure_factor_coef Fsqd
_refine_ls_weighting_details 'calc w=1/[\s^2^(Fo^2^)+(0.0983P)^2^+0.0588P] where P=(Fo^2^+2Fc^2^)/3'
_refine_ls_weighting_scheme calc
_refine_ls_wR_factor_gt 0.1503
_refine_ls_wR_factor_ref 0.1673
_reflns_number_gt 4363
_reflns_number_total 4909
_reflns_threshold_expression >2sigma(I)
_cod_data_source_file om2005222_si_003.cif
_cod_data_source_block 2
_cod_depositor_comments
;
The following automatic conversions were performed:

'_symmetry_cell_setting' value 'Triclinic' changed to 'triclinic'
according to the built-in table from CIF Core dictionary named
'cif_core.dic' version 2.4.1 from 2010-06-29.

Automatic conversion script
Id: cif_fix_values 1715 2011-07-08 13:25:40Z adriana 
;
_cod_original_cell_volume 1390.5(5)
_cod_original_sg_symbol_H-M P-1
_cod_database_code 4063606

loop_
_symmetry_equiv_pos_as_xyz
'x, y, z'
'-x, -y, -z'

loop_
_atom_site_label
_atom_site_type_symbol
_atom_site_fract_x
_atom_site_fract_y
_atom_site_fract_z
_atom_site_U_iso_or_equiv
_atom_site_adp_type
_atom_site_occupancy
_atom_site_symmetry_multiplicity
_atom_site_calc_flag
_atom_site_refinement_flags
Pd1 Pd 0.22707(3) 0.05293(3) 0.24386(2) 0.01724(18) Uani 1 1 d .
P1 P 0.37767(12) 0.17261(12) 0.25737(9) 0.0153(3) Uani 1 1 d .
C1 C 0.3434(5) 0.2360(5) 0.3800(3) 0.0183(10) Uani 1 1 d .
C2 C 0.2055(5) 0.2790(4) 0.4400(3) 0.0184(10) Uani 1 1 d .
H2A H 0.1336 0.2690 0.4158 0.022 Uiso 1 1 calc R
C3 C 0.1715(5) 0.3345(5) 0.5312(3) 0.0201(10) Uani 1 1 d .
H3A H 0.0774 0.3607 0.5691 0.024 Uiso 1 1 calc R
C4 C 0.2735(5) 0.3534(5) 0.5702(3) 0.0189(10) Uani 1 1 d .
C5 C 0.4117(5) 0.3124(5) 0.5109(3) 0.0198(10) Uani 1 1 d .
H5A H 0.4836 0.3234 0.5346 0.024 Uiso 1 1 calc R
C6 C 0.4436(5) 0.2568(5) 0.4195(3) 0.0193(10) Uani 1 1 d .
H6A H 0.5377 0.2312 0.3812 0.023 Uiso 1 1 calc R
N4 N 0.2412(4) 0.4074(4) 0.6627(3) 0.0232(9) Uani 1 1 d .
C7 C 0.0989(5) 0.4582(5) 0.7203(4) 0.0234(11) Uani 1 1 d .
H7A H 0.0376 0.4380 0.6868 0.035 Uiso 1 1 calc R
H7B H 0.0842 0.5534 0.7219 0.035 Uiso 1 1 calc R
H7C H 0.0793 0.4173 0.7911 0.035 Uiso 1 1 calc R
C8 C 0.3501(6) 0.4267(5) 0.7006(4) 0.0278(12) Uani 1 1 d .
H8A H 0.4400 0.3876 0.6549 0.042 Uiso 1 1 calc R
H8B H 0.3387 0.3845 0.7707 0.042 Uiso 1 1 calc R
H8C H 0.3443 0.5208 0.7017 0.042 Uiso 1 1 calc R
C9 C 0.3817(5) 0.3293(5) 0.1685(3) 0.0209(10) Uani 1 1 d .
C10 C 0.2318(5) 0.4074(5) 0.1969(3) 0.0213(10) Uani 1 1 d .
H10A H 0.2267 0.4901 0.1535 0.032 Uiso 1 1 calc R
H10B H 0.2009 0.4261 0.2697 0.032 Uiso 1 1 calc R
H10C H 0.1725 0.3557 0.1855 0.032 Uiso 1 1 calc R
C11 C 0.4683(5) 0.4180(5) 0.1862(4) 0.0252(11) Uani 1 1 d .
H11A H 0.4658 0.4967 0.1383 0.038 Uiso 1 1 calc R
H11B H 0.5637 0.3700 0.1744 0.038 Uiso 1 1 calc R
H11C H 0.4307 0.4437 0.2574 0.038 Uiso 1 1 calc R
C12 C 0.4318(5) 0.3031(5) 0.0534(3) 0.0246(11) Uani 1 1 d .
H12A H 0.4319 0.3867 0.0112 0.037 Uiso 1 1 calc R
H12B H 0.3702 0.2562 0.0394 0.037 Uiso 1 1 calc R
H12C H 0.5253 0.2496 0.0364 0.037 Uiso 1 1 calc R
C13 C 0.5544(5) 0.0590(5) 0.2213(3) 0.0187(10) Uani 1 1 d .
C14 C 0.6785(5) 0.1274(5) 0.1809(3) 0.0232(11) Uani 1 1 d .
H14A H 0.7640 0.0610 0.1645 0.035 Uiso 1 1 calc R
H14B H 0.6778 0.1806 0.2340 0.035 Uiso 1 1 calc R
H14C H 0.6724 0.1841 0.1185 0.035 Uiso 1 1 calc R
C15 C 0.5561(5) -0.0228(5) 0.1377(4) 0.0264(11) Uani 1 1 d .
H15A H 0.6454 -0.0832 0.1163 0.040 Uiso 1 1 calc R
H15B H 0.5409 0.0354 0.0781 0.040 Uiso 1 1 calc R
H15C H 0.4830 -0.0732 0.1651 0.040 Uiso 1 1 calc R
C16 C 0.5705(5) -0.0348(5) 0.3149(4) 0.0258(11) Uani 1 1 d .
H16A H 0.6613 -0.0933 0.2966 0.039 Uiso 1 1 calc R
H16B H 0.4989 -0.0871 0.3360 0.039 Uiso 1 1 calc R
H16C H 0.5615 0.0158 0.3720 0.039 Uiso 1 1 calc R
C17 C 0.2392(5) -0.0722(5) 0.3681(4) 0.0217(11) Uani 1 1 d .
C18 C 0.2340(5) -0.2010(5) 0.3529(4) 0.0238(11) Uani 1 1 d .
C19 C 0.2245(5) -0.3001(5) 0.4318(4) 0.0301(12) Uani 1 1 d .
H19A H 0.2238 -0.3860 0.4188 0.036 Uiso 1 1 calc R
C20 C 0.2159(5) -0.2733(5) 0.5305(4) 0.0296(12) Uani 1 1 d .
H20A H 0.2092 -0.3403 0.5854 0.036 Uiso 1 1 calc R
C21 C 0.2173(5) -0.1474(5) 0.5468(4) 0.0267(12) Uani 1 1 d .
H21A H 0.2096 -0.1284 0.6143 0.032 Uiso 1 1 calc R
C22 C 0.2295(5) -0.0477(5) 0.4681(3) 0.0223(11) Uani 1 1 d .
H22A H 0.2313 0.0375 0.4821 0.027 Uiso 1 1 calc R
C23 C 0.2282(5) -0.2204(5) 0.2489(4) 0.0264(11) Uani 1 1 d .
H23A H 0.3222 -0.2364 0.1998 0.032 Uiso 1 1 calc R
H23B H 0.1877 -0.2976 0.2534 0.032 Uiso 1 1 calc R
N24 N 0.1428(4) -0.1009(4) 0.2116(3) 0.0239(9) Uani 1 1 d .
C25 C -0.0045(5) -0.0916(5) 0.2715(4) 0.0255(11) Uani 1 1 d .
H25A H -0.0385 -0.1621 0.2550 0.038 Uiso 1 1 calc R
H25B H -0.0577 -0.0065 0.2535 0.038 Uiso 1 1 calc R
H25C H -0.0145 -0.0999 0.3455 0.038 Uiso 1 1 calc R
C26 C 0.1636(6) -0.1067(5) 0.1017(4) 0.0306(13) Uani 1 1 d .
H26A H 0.1232 -0.1772 0.0925 0.046 Uiso 1 1 calc R
H26B H 0.2623 -0.1240 0.0648 0.046 Uiso 1 1 calc R
H26C H 0.1191 -0.0228 0.0741 0.046 Uiso 1 1 calc R
C27 C 0.0648(5) 0.2218(5) 0.1130(4) 0.0248(11) Uani 1 1 d .
O27 O 0.1872(3) 0.1627(3) 0.1089(2) 0.0228(8) Uani 1 1 d .
O28 O -0.0403(4) 0.2344(4) 0.1856(3) 0.0325(9) Uani 1 1 d .
C28 C 0.0558(6) 0.2833(5) 0.0056(4) 0.0315(12) Uani 1 1 d .
F1 F 0.1398(4) 0.3690(4) -0.0330(3) 0.0564(10) Uani 1 1 d .
F2 F 0.0929(3) 0.1931(3) -0.0619(2) 0.0424(9) Uani 1 1 d .
F3 F -0.0701(4) 0.3485(4) 0.0077(3) 0.0495(10) Uani 1 1 d .

loop_
_atom_site_aniso_label
_atom_site_aniso_U_11
_atom_site_aniso_U_22
_atom_site_aniso_U_33
_atom_site_aniso_U_23
_atom_site_aniso_U_13
_atom_site_aniso_U_12
Pd1 0.0177(3) 0.0177(3) 0.0182(3) -0.00209(16) -0.00583(19) -0.00608(18)
P1 0.0148(6) 0.0155(6) 0.0180(6) -0.0014(5) -0.0062(5) -0.0056(5)
C1 0.017(2) 0.021(3) 0.018(2) 0.0013(18) -0.007(2) -0.0036(19)
C2 0.018(2) 0.019(2) 0.021(2) 0.0027(18) -0.0076(19) -0.0076(19)
C3 0.018(2) 0.017(3) 0.022(2) -0.0053(19) -0.001(2) -0.0036(19)
C4 0.025(3) 0.016(2) 0.015(2) -0.0015(17) -0.003(2) -0.007(2)
C5 0.023(2) 0.019(3) 0.022(2) 0.0001(19) -0.012(2) -0.006(2)
C6 0.018(2) 0.023(3) 0.021(2) -0.0043(19) -0.008(2) -0.004(2)
N4 0.025(2) 0.029(2) 0.0182(19) -0.0123(17) -0.0042(18) -0.0061(18)
C7 0.023(3) 0.023(3) 0.025(2) -0.004(2) -0.004(2) -0.008(2)
C8 0.036(3) 0.035(3) 0.017(2) -0.012(2) -0.008(2) -0.011(2)
C9 0.020(2) 0.022(3) 0.021(2) 0.0001(19) -0.006(2) -0.008(2)
C10 0.030(3) 0.016(2) 0.024(2) 0.0040(19) -0.017(2) -0.007(2)
C11 0.024(3) 0.027(3) 0.027(3) 0.002(2) -0.008(2) -0.012(2)
C12 0.026(3) 0.032(3) 0.018(2) 0.001(2) -0.006(2) -0.011(2)
C13 0.015(2) 0.025(3) 0.019(2) -0.0084(19) -0.0059(19) -0.004(2)
C14 0.021(3) 0.030(3) 0.020(2) -0.009(2) -0.004(2) -0.007(2)
C15 0.019(3) 0.028(3) 0.031(3) -0.007(2) -0.003(2) -0.004(2)
C16 0.028(3) 0.019(3) 0.028(3) 0.003(2) -0.010(2) -0.002(2)
C17 0.015(2) 0.022(3) 0.026(2) 0.001(2) -0.006(2) -0.003(2)
C18 0.018(2) 0.026(3) 0.031(3) -0.003(2) -0.010(2) -0.007(2)
C19 0.023(3) 0.016(3) 0.054(3) 0.003(2) -0.019(3) -0.003(2)
C20 0.022(3) 0.026(3) 0.039(3) 0.012(2) -0.011(2) -0.008(2)
C21 0.020(3) 0.029(3) 0.029(3) 0.004(2) -0.009(2) -0.002(2)
C22 0.020(2) 0.023(3) 0.022(2) 0.0005(19) -0.005(2) -0.003(2)
C23 0.031(3) 0.016(3) 0.036(3) -0.001(2) -0.011(2) -0.011(2)
N24 0.029(2) 0.018(2) 0.029(2) -0.0005(17) -0.0088(19) -0.0140(18)
C25 0.021(3) 0.032(3) 0.028(3) -0.002(2) -0.010(2) -0.008(2)
C26 0.048(4) 0.030(3) 0.021(2) -0.007(2) -0.010(2) -0.019(3)
C27 0.032(3) 0.017(3) 0.034(3) -0.002(2) -0.016(3) -0.013(2)
O27 0.0232(18) 0.0232(19) 0.0250(17) -0.0019(14) -0.0110(15) -0.0051(14)
O28 0.030(2) 0.031(2) 0.033(2) -0.0034(16) -0.0063(18) -0.0045(17)
C28 0.032(3) 0.028(3) 0.039(3) 0.000(2) -0.019(3) -0.003(2)
F1 0.075(3) 0.059(3) 0.054(2) 0.0251(18) -0.041(2) -0.037(2)
F2 0.047(2) 0.048(2) 0.0373(17) -0.0166(15) -0.0241(16) 0.0047(16)
F3 0.050(2) 0.046(2) 0.058(2) -0.0150(17) -0.0368(18) 0.0158(17)

loop_
_atom_type_symbol
_atom_type_description
_atom_type_scat_dispersion_real
_atom_type_scat_dispersion_imag
_atom_type_scat_source
C C 0.0033 0.0016 'International Tables Vol C Tables 4.2.6.8 and 6.1.1.4'
H H 0.0000 0.0000 'International Tables Vol C Tables 4.2.6.8 and 6.1.1.4'
N N 0.0061 0.0033 'International Tables Vol C Tables 4.2.6.8 and 6.1.1.4'
O O 0.0106 0.0060 'International Tables Vol C Tables 4.2.6.8 and 6.1.1.4'
F F 0.0171 0.0103 'International Tables Vol C Tables 4.2.6.8 and 6.1.1.4'
P P 0.1023 0.0942 'International Tables Vol C Tables 4.2.6.8 and 6.1.1.4'
Pd Pd -0.9988 1.0072 'International Tables Vol C Tables 4.2.6.8 and 6.1.1.4'

loop_
_geom_angle_atom_site_label_1
_geom_angle_atom_site_label_2
_geom_angle_atom_site_label_3
_geom_angle
C17 Pd1 O27 168.48(17)
C17 Pd1 N24 81.32(18)
O27 Pd1 N24 87.56(15)
C17 Pd1 P1 95.36(15)
O27 Pd1 P1 96.16(10)
N24 Pd1 P1 162.72(12)
C1 P1 C9 100.9(2)
C1 P1 C13 110.0(2)
C9 P1 C13 109.6(2)
C1 P1 Pd1 117.29(16)
C9 P1 Pd1 113.44(16)
C13 P1 Pd1 105.50(15)
C6 C1 C2 115.4(4)
C6 C1 P1 125.1(3)
C2 C1 P1 119.3(4)
C3 C2 C1 122.6(5)
C3 C2 H2A 118.7
C1 C2 H2A 118.7
C2 C3 C4 121.2(4)
C2 C3 H3A 119.4
C4 C3 H3A 119.4
N4 C4 C3 122.0(4)
N4 C4 C5 121.0(4)
C3 C4 C5 117.0(4)
C6 C5 C4 120.8(4)
C6 C5 H5A 119.6
C4 C5 H5A 119.6
C5 C6 C1 122.9(4)
C5 C6 H6A 118.6
C1 C6 H6A 118.6
C4 N4 C7 121.0(4)
C4 N4 C8 120.6(4)
C7 N4 C8 118.2(4)
N4 C7 H7A 109.5
N4 C7 H7B 109.5
H7A C7 H7B 109.5
N4 C7 H7C 109.5
H7A C7 H7C 109.5
H7B C7 H7C 109.5
N4 C8 H8A 109.5
N4 C8 H8B 109.5
H8A C8 H8B 109.5
N4 C8 H8C 109.5
H8A C8 H8C 109.5
H8B C8 H8C 109.5
C12 C9 C10 109.6(4)
C12 C9 C11 108.7(4)
C10 C9 C11 106.3(4)
C12 C9 P1 112.8(3)
C10 C9 P1 105.4(3)
C11 C9 P1 113.8(3)
C9 C10 H10A 109.5
C9 C10 H10B 109.5
H10A C10 H10B 109.5
C9 C10 H10C 109.5
H10A C10 H10C 109.5
H10B C10 H10C 109.5
C9 C11 H11A 109.5
C9 C11 H11B 109.5
H11A C11 H11B 109.5
C9 C11 H11C 109.5
H11A C11 H11C 109.5
H11B C11 H11C 109.5
C9 C12 H12A 109.5
C9 C12 H12B 109.5
H12A C12 H12B 109.5
C9 C12 H12C 109.5
H12A C12 H12C 109.5
H12B C12 H12C 109.5
C15 C13 C16 107.7(4)
C15 C13 C14 109.0(4)
C16 C13 C14 108.5(4)
C15 C13 P1 106.2(3)
C16 C13 P1 109.3(3)
C14 C13 P1 115.8(3)
C13 C14 H14A 109.5
C13 C14 H14B 109.5
H14A C14 H14B 109.5
C13 C14 H14C 109.5
H14A C14 H14C 109.5
H14B C14 H14C 109.5
C13 C15 H15A 109.5
C13 C15 H15B 109.5
H15A C15 H15B 109.5
C13 C15 H15C 109.5
H15A C15 H15C 109.5
H15B C15 H15C 109.5
C13 C16 H16A 109.5
C13 C16 H16B 109.5
H16A C16 H16B 109.5
C13 C16 H16C 109.5
H16A C16 H16C 109.5
H16B C16 H16C 109.5
C22 C17 C18 117.0(4)
C22 C17 Pd1 130.4(4)
C18 C17 Pd1 111.7(4)
C19 C18 C17 122.0(5)
C19 C18 C23 122.0(5)
C17 C18 C23 115.8(4)
C18 C19 C20 119.8(5)
C18 C19 H19A 120.1
C20 C19 H19A 120.1
C21 C20 C19 118.7(5)
C21 C20 H20A 120.7
C19 C20 H20A 120.7
C20 C21 C22 122.2(5)
C20 C21 H21A 118.9
C22 C21 H21A 118.9
C21 C22 C17 120.2(5)
C21 C22 H22A 119.9
C17 C22 H22A 119.9
N24 C23 C18 109.2(4)
N24 C23 H23A 109.8
C18 C23 H23A 109.8
N24 C23 H23B 109.8
C18 C23 H23B 109.8
H23A C23 H23B 108.3
C26 N24 C25 110.7(4)
C26 N24 C23 109.0(4)
C25 N24 C23 110.3(4)
C26 N24 Pd1 113.5(3)
C25 N24 Pd1 111.9(3)
C23 N24 Pd1 101.0(3)
N24 C25 H25A 109.5
N24 C25 H25B 109.5
H25A C25 H25B 109.5
N24 C25 H25C 109.5
H25A C25 H25C 109.5
H25B C25 H25C 109.5
N24 C26 H26A 109.5
N24 C26 H26B 109.5
H26A C26 H26B 109.5
N24 C26 H26C 109.5
H26A C26 H26C 109.5
H26B C26 H26C 109.5
O28 C27 O27 130.5(5)
O28 C27 C28 118.2(5)
O27 C27 C28 111.3(4)
C27 O27 Pd1 119.5(3)
F2 C28 F3 107.3(4)
F2 C28 F1 107.0(4)
F3 C28 F1 106.8(5)
F2 C28 C27 111.7(4)
F3 C28 C27 112.7(4)
F1 C28 C27 111.0(4)

loop_
_geom_bond_atom_site_label_1
_geom_bond_atom_site_label_2
_geom_bond_distance
Pd1 C17 2.015(5)
Pd1 O27 2.141(3)
Pd1 N24 2.181(4)
Pd1 P1 2.3110(13)
P1 C1 1.799(5)
P1 C9 1.902(5)
P1 C13 1.907(5)
C1 C6 1.402(6)
C1 C2 1.415(6)
C2 C3 1.365(7)
C2 H2A 0.9500
C3 C4 1.407(7)
C3 H3A 0.9500
C4 N4 1.376(6)
C4 C5 1.412(7)
C5 C6 1.372(6)
C5 H5A 0.9500
C6 H6A 0.9500
N4 C7 1.455(6)
N4 C8 1.467(6)
C7 H7A 0.9800
C7 H7B 0.9800
C7 H7C 0.9800
C8 H8A 0.9800
C8 H8B 0.9800
C8 H8C 0.9800
C9 C12 1.539(6)
C9 C10 1.544(7)
C9 C11 1.543(7)
C10 H10A 0.9800
C10 H10B 0.9800
C10 H10C 0.9800
C11 H11A 0.9800
C11 H11B 0.9800
C11 H11C 0.9800
C12 H12A 0.9800
C12 H12B 0.9800
C12 H12C 0.9800
C13 C15 1.527(6)
C13 C16 1.531(6)
C13 C14 1.545(7)
C14 H14A 0.9800
C14 H14B 0.9800
C14 H14C 0.9800
C15 H15A 0.9800
C15 H15B 0.9800
C15 H15C 0.9800
C16 H16A 0.9800
C16 H16B 0.9800
C16 H16C 0.9800
C17 C22 1.402(7)
C17 C18 1.419(7)
C18 C19 1.385(7)
C18 C23 1.495(7)
C19 C20 1.395(8)
C19 H19A 0.9500
C20 C21 1.381(8)
C20 H20A 0.9500
C21 C22 1.387(7)
C21 H21A 0.9500
C22 H22A 0.9500
C23 N24 1.488(6)
C23 H23A 0.9900
C23 H23B 0.9900
N24 C26 1.462(6)
N24 C25 1.484(6)
C25 H25A 0.9800
C25 H25B 0.9800
C25 H25C 0.9800
C26 H26A 0.9800
C26 H26B 0.9800
C26 H26C 0.9800
C27 O28 1.218(6)
C27 O27 1.274(6)
C27 C28 1.544(7)
C28 F2 1.326(6)
C28 F3 1.330(6)
C28 F1 1.345(7)

loop_
_geom_torsion_atom_site_label_1
_geom_torsion_atom_site_label_2
_geom_torsion_atom_site_label_3
_geom_torsion_atom_site_label_4
_geom_torsion
C17 Pd1 P1 C1 -52.6(2)
O27 Pd1 P1 C1 127.8(2)
N24 Pd1 P1 C1 -130.5(4)
C17 Pd1 P1 C9 -169.7(2)
O27 Pd1 P1 C9 10.60(18)
N24 Pd1 P1 C9 112.3(4)
C17 Pd1 P1 C13 70.3(2)
O27 Pd1 P1 C13 -109.39(17)
N24 Pd1 P1 C13 -7.7(4)
C9 P1 C1 C6 -86.4(4)
C13 P1 C1 C6 29.3(5)
Pd1 P1 C1 C6 149.8(4)
C9 P1 C1 C2 88.3(4)
C13 P1 C1 C2 -156.0(4)
Pd1 P1 C1 C2 -35.5(4)
C6 C1 C2 C3 -1.4(7)
P1 C1 C2 C3 -176.6(4)
C1 C2 C3 C4 0.8(7)
C2 C3 C4 N4 -179.0(4)
C2 C3 C4 C5 -0.1(7)
N4 C4 C5 C6 179.0(4)
C3 C4 C5 C6 0.1(7)
C4 C5 C6 C1 -0.7(7)
C2 C1 C6 C5 1.3(7)
P1 C1 C6 C5 176.2(4)
C3 C4 N4 C7 -5.5(7)
C5 C4 N4 C7 175.6(4)
C3 C4 N4 C8 -179.5(5)
C5 C4 N4 C8 1.6(7)
C1 P1 C9 C12 171.1(3)
C13 P1 C9 C12 55.1(4)
Pd1 P1 C9 C12 -62.6(4)
C1 P1 C9 C10 -69.4(3)
C13 P1 C9 C10 174.6(3)
Pd1 P1 C9 C10 57.0(3)
C1 P1 C9 C11 46.7(4)
C13 P1 C9 C11 -69.4(4)
Pd1 P1 C9 C11 173.0(3)
C1 P1 C13 C15 162.1(3)
C9 P1 C13 C15 -87.8(4)
Pd1 P1 C13 C15 34.7(3)
C1 P1 C13 C16 46.2(4)
C9 P1 C13 C16 156.3(3)
Pd1 P1 C13 C16 -81.2(3)
C1 P1 C13 C14 -76.7(4)
C9 P1 C13 C14 33.4(4)
Pd1 P1 C13 C14 155.9(3)
O27 Pd1 C17 C22 -133.7(7)
N24 Pd1 C17 C22 -149.1(5)
P1 Pd1 C17 C22 47.9(5)
O27 Pd1 C17 C18 34.9(9)
N24 Pd1 C17 C18 19.4(3)
P1 Pd1 C17 C18 -143.5(3)
C22 C17 C18 C19 -2.1(7)
Pd1 C17 C18 C19 -172.3(4)
C22 C17 C18 C23 173.2(4)
Pd1 C17 C18 C23 3.0(5)
C17 C18 C19 C20 1.7(7)
C23 C18 C19 C20 -173.2(5)
C18 C19 C20 C21 -0.1(7)
C19 C20 C21 C22 -1.2(8)
C20 C21 C22 C17 0.9(7)
C18 C17 C22 C21 0.8(7)
Pd1 C17 C22 C21 168.8(4)
C19 C18 C23 N24 138.8(5)
C17 C18 C23 N24 -36.5(6)
C18 C23 N24 C26 166.7(4)
C18 C23 N24 C25 -71.5(5)
C18 C23 N24 Pd1 46.9(4)
C17 Pd1 N24 C26 -153.0(4)
O27 Pd1 N24 C26 30.1(3)
P1 Pd1 N24 C26 -72.9(5)
C17 Pd1 N24 C25 80.8(3)
O27 Pd1 N24 C25 -96.2(3)
P1 Pd1 N24 C25 160.9(3)
C17 Pd1 N24 C23 -36.5(3)
O27 Pd1 N24 C23 146.5(3)
P1 Pd1 N24 C23 43.5(5)
O28 C27 O27 Pd1 4.6(7)
C28 C27 O27 Pd1 -174.4(3)
C17 Pd1 O27 C27 62.1(9)
N24 Pd1 O27 C27 77.4(4)
P1 Pd1 O27 C27 -119.5(3)
O28 C27 C28 F2 -118.5(5)
O27 C27 C28 F2 60.6(6)
O28 C27 C28 F3 2.4(7)
O27 C27 C28 F3 -178.5(4)
O28 C27 C28 F1 122.2(5)
O27 C27 C28 F1 -58.7(6)
